data_1547757
loop_
_publ_author_name
'Kai-Jen Chen'
'Ya-Ching Tsai'
'Yuji Suzaki'
'Kohtaro Osakada'
'Atsushi Miura'
'Masaki Horie'

_publ_section_title
;
 Rapid and reversible photoinduced switching of a rotaxane crystal
;
_journal_name_full 'Nature Communications'
_journal_page_first 13321
_journal_paper_doi 10.1038/ncomms13321
_journal_volume 7
_journal_year 2016
_chemical_formula_sum 'C43 H54 F6 Fe N O8 P'
_chemical_formula_weight 913.69
_space_group_crystal_system triclinic
_space_group_IT_number 2
_space_group_name_Hall '-P 1'
_space_group_name_H-M_alt 'P -1'
_symmetry_space_group_name_Hall '-P 1'
_symmetry_space_group_name_H-M 'P -1'
_atom_sites_solution_hydrogens geom
_cell_angle_alpha 87.3250(10)
_cell_angle_beta 80.4216(9)
_cell_angle_gamma 88.7095(10)
_cell_formula_units_Z 2
_cell_length_a 10.3641(5)
_cell_length_b 11.2179(5)
_cell_length_c 19.3874(8)
_cell_measurement_reflns_used 8011
_cell_measurement_temperature 348(2)
_cell_measurement_theta_max 22.7473
_cell_measurement_theta_min 2.6615
_cell_volume 2219.95(17)
_computing_cell_refinement 'SAINT V8.34A (Bruker AXS Inc., 2013)'
_computing_data_collection 'APEX2 (Bruker AXS, 2010)'
_computing_data_reduction 'SAINT V8.34A (Bruker AXS Inc., 2013)'
_computing_molecular_graphics 'SHELXTL (Sheldrick, 2008)'
_computing_publication_material SHELXTL
_computing_structure_refinement 'SHELXL-2014/6 (Sheldrick, 2014)'
_diffrn_ambient_temperature 348(2)
_diffrn_detector_area_resol_mean 8.3333
_diffrn_measured_fraction_theta_full 0.998
_diffrn_measured_fraction_theta_max 0.997
_diffrn_measurement_device_type 'Bruker APEX-II CCD'
_diffrn_measurement_method '\f and \w scans'
_diffrn_radiation_type MoK\a
_diffrn_radiation_wavelength 0.71073
_diffrn_reflns_av_R_equivalents 0.0276
_diffrn_reflns_av_unetI/netI 0.0283
_diffrn_reflns_Laue_measured_fraction_full 0.998
_diffrn_reflns_Laue_measured_fraction_max 0.997
_diffrn_reflns_limit_h_max 13
_diffrn_reflns_limit_h_min -10
_diffrn_reflns_limit_k_max 14
_diffrn_reflns_limit_k_min -14
_diffrn_reflns_limit_l_max 24
_diffrn_reflns_limit_l_min -24
_diffrn_reflns_number 33439
_diffrn_reflns_point_group_measured_fraction_full 0.998
_diffrn_reflns_point_group_measured_fraction_max 0.997
_diffrn_reflns_theta_full 25.242
_diffrn_reflns_theta_max 26.478
_diffrn_reflns_theta_min 1.818
_exptl_absorpt_coefficient_mu 0.452
_exptl_absorpt_correction_T_max 0.9485
_exptl_absorpt_correction_T_min 0.8466
_exptl_absorpt_correction_type multi-scan
_exptl_absorpt_process_details 'SADABS V2014/4 (Bruker AXS Inc.)'
_exptl_crystal_colour Yellow
_exptl_crystal_density_diffrn 1.367
_exptl_crystal_density_method 'not measured'
_exptl_crystal_description Tabullar
_exptl_crystal_F_000 956
_exptl_crystal_size_max 0.30
_exptl_crystal_size_mid 0.22
_exptl_crystal_size_min 0.10
_refine_diff_density_max 0.649
_refine_diff_density_min -0.586
_refine_diff_density_rms 0.045
_refine_ls_extinction_coef .
_refine_ls_extinction_method none
_refine_ls_goodness_of_fit_ref 1.045
_refine_ls_hydrogen_treatment constr
_refine_ls_matrix_type full
_refine_ls_number_parameters 542
_refine_ls_number_reflns 9145
_refine_ls_number_restraints 0
_refine_ls_restrained_S_all 1.045
_refine_ls_R_factor_all 0.0825
_refine_ls_R_factor_gt 0.0558
_refine_ls_shift/su_max 0.001
_refine_ls_shift/su_mean 0.000
_refine_ls_structure_factor_coef Fsqd
_refine_ls_weighting_details 'w=1/[\s^2^(Fo^2^)+(0.0725P)^2^+1.1608P] where P=(Fo^2^+2Fc^2^)/3'
_refine_ls_weighting_scheme calc
_refine_ls_wR_factor_gt 0.1447
_refine_ls_wR_factor_ref 0.1642
_reflns_Friedel_coverage 0.000
_reflns_Friedel_fraction_full .
_reflns_Friedel_fraction_max .
_reflns_number_gt 6408
_reflns_number_total 9145
_reflns_threshold_expression 'I > 2\s(I)'
_cod_data_source_file rotaxane75C.cif
_cod_data_source_block mo_160522VT2_120_0m
_cod_database_code 1547757
_shelx_space_group_comment
;
The symmetry employed for this shelxl refinement is uniquely defined
by the following loop, which should always be used as a source of
symmetry information in preference to the above space-group names.
They are only intended as comments.
;
_shelxl_version_number 2014/6

loop_
_space_group_symop_operation_xyz
'x, y, z'
'-x, -y, -z'

loop_
_atom_site_label
_atom_site_type_symbol
_atom_site_fract_x
_atom_site_fract_y
_atom_site_fract_z
_atom_site_U_iso_or_equiv
_atom_site_adp_type
_atom_site_occupancy
_atom_site_site_symmetry_order
_atom_site_calc_flag
_atom_site_refinement_flags_posn
_atom_site_refinement_flags_adp
_atom_site_refinement_flags_occupancy
_atom_site_disorder_assembly
_atom_site_disorder_group
Fe1 Fe 0.31962(4) 0.36517(4) 0.93053(2) 0.06099(16) Uani 1 1 d . . . . .
P1 P 0.94672(9) 0.72568(8) 0.74642(5) 0.0742(3) Uani 1 1 d . . . . .
C1 C 0.2136(4) 0.4940(3) 0.6080(2) 0.0876(11) Uani 1 1 d . . . . .
H1A H 0.1315 0.5347 0.6040 0.105 Uiso 1 1 calc R U . . .
H1B H 0.2657 0.4915 0.5616 0.105 Uiso 1 1 calc R U . . .
C2 C 0.2841(3) 0.5586(3) 0.6544(2) 0.0846(11) Uani 1 1 d . . . . .
H2A H 0.2825 0.6435 0.6425 0.102 Uiso 1 1 calc R U . . .
H2B H 0.2422 0.5459 0.7027 0.102 Uiso 1 1 calc R U . . .
C3 C 0.4940(4) 0.5803(3) 0.68315(17) 0.0742(9) Uani 1 1 d . . . . .
H3A H 0.4679 0.5644 0.7331 0.089 Uiso 1 1 calc R U . . .
H3B H 0.4834 0.6651 0.6732 0.089 Uiso 1 1 calc R U . . .
C4 C 0.6324(4) 0.5437(3) 0.6616(2) 0.0815(10) Uani 1 1 d . . . . .
H4A H 0.6600 0.5641 0.6122 0.098 Uiso 1 1 calc R U . . .
H4B H 0.6876 0.5856 0.6880 0.098 Uiso 1 1 calc R U . . .
C5 C 0.7783(3) 0.3803(3) 0.66922(18) 0.0748(9) Uani 1 1 d . . . . .
H5A H 0.8327 0.4317 0.6352 0.090 Uiso 1 1 calc R U . . .
H5B H 0.7874 0.2997 0.6528 0.090 Uiso 1 1 calc R U . . .
C6 C 0.8248(3) 0.3829(3) 0.73773(17) 0.0662(8) Uani 1 1 d . . . . .
H6A H 0.9192 0.3733 0.7313 0.079 Uiso 1 1 calc R U . . .
H6B H 0.8009 0.4583 0.7593 0.079 Uiso 1 1 calc R U . . .
C7 C 0.7934(3) 0.2717(3) 0.84634(16) 0.0632(7) Uani 1 1 d . . . . .
C8 C 0.8590(4) 0.3521(3) 0.87857(19) 0.0785(9) Uani 1 1 d . . . . .
H8 H 0.8859 0.4238 0.8552 0.094 Uiso 1 1 calc R U . . .
C9 C 0.8852(5) 0.3277(5) 0.9447(2) 0.1018(13) Uani 1 1 d . . . . .
H9 H 0.9295 0.3830 0.9660 0.122 Uiso 1 1 calc R U . . .
C10 C 0.8471(5) 0.2239(5) 0.9791(2) 0.1110(15) Uani 1 1 d . . . . .
H10 H 0.8658 0.2078 1.0239 0.133 Uiso 1 1 calc R U . . .
C11 C 0.7801(4) 0.1407(4) 0.9482(2) 0.0965(13) Uani 1 1 d . . . . .
H11 H 0.7537 0.0695 0.9724 0.116 Uiso 1 1 calc R U . . .
C12 C 0.7525(3) 0.1637(3) 0.88117(18) 0.0713(8) Uani 1 1 d . . . . .
C13 C 0.6633(4) -0.0290(3) 0.8721(2) 0.0953(13) Uani 1 1 d . . . . .
H13A H 0.6077 -0.0283 0.9175 0.114 Uiso 1 1 calc R U . . .
H13B H 0.7453 -0.0686 0.8777 0.114 Uiso 1 1 calc R U . . .
C14 C 0.5994(4) -0.0930(3) 0.8234(3) 0.1114(16) Uani 1 1 d . . . . .
H14A H 0.6479 -0.0819 0.7763 0.134 Uiso 1 1 calc R U . . .
H14B H 0.5987 -0.1776 0.8361 0.134 Uiso 1 1 calc R U . . .
C15 C 0.3795(5) -0.1163(4) 0.8229(3) 0.1187(17) Uani 1 1 d . . . . .
H15A H 0.3782 -0.1741 0.8618 0.142 Uiso 1 1 calc R U . . .
H15B H 0.4035 -0.1603 0.7806 0.142 Uiso 1 1 calc R U . . .
C16 C 0.2492(4) -0.0786(3) 0.8240(3) 0.1022(14) Uani 1 1 d . . . . .
H16A H 0.2119 -0.1267 0.7922 0.123 Uiso 1 1 calc R U . . .
H16B H 0.2014 -0.0961 0.8706 0.123 Uiso 1 1 calc R U . . .
C17 C 0.0942(4) 0.0748(3) 0.8126(2) 0.0853(10) Uani 1 1 d . . . . .
H17A H 0.0838 0.1531 0.8322 0.102 Uiso 1 1 calc R U . . .
H17B H 0.0401 0.0198 0.8444 0.102 Uiso 1 1 calc R U . . .
C18 C 0.0490(3) 0.0802(3) 0.7444(2) 0.0803(10) Uani 1 1 d . . . . .
H18A H 0.0727 0.0067 0.7206 0.096 Uiso 1 1 calc R U . . .
H18B H -0.0455 0.0894 0.7512 0.096 Uiso 1 1 calc R U . . .
C19 C 0.0731(3) 0.1992(3) 0.63823(19) 0.0728(9) Uani 1 1 d . . . . .
C20 C -0.0008(4) 0.1224(4) 0.6077(3) 0.0988(13) Uani 1 1 d . . . . .
H20 H -0.0307 0.0517 0.6314 0.119 Uiso 1 1 calc R U . . .
C21 C -0.0299(5) 0.1502(6) 0.5428(3) 0.1245(18) Uani 1 1 d . . . . .
H21 H -0.0797 0.0978 0.5227 0.149 Uiso 1 1 calc R U . . .
C22 C 0.0119(5) 0.2523(6) 0.5068(3) 0.1205(17) Uani 1 1 d . . . . .
H22 H -0.0090 0.2694 0.4625 0.145 Uiso 1 1 calc R U . . .
C23 C 0.0865(4) 0.3318(5) 0.5364(2) 0.1000(13) Uani 1 1 d . . . . .
H23 H 0.1155 0.4022 0.5121 0.120 Uiso 1 1 calc R U . . .
C24 C 0.1169(3) 0.3046(3) 0.60265(18) 0.0749(9) Uani 1 1 d . . . . .
C25 C 0.3713(3) 0.3650(2) 0.82532(12) 0.0518(6) Uani 1 1 d . . . . .
C26 C 0.2366(3) 0.3969(3) 0.84325(14) 0.0636(7) Uani 1 1 d . . . . .
H26 H 0.1665 0.3567 0.8314 0.076 Uiso 1 1 calc R U . . .
C27 C 0.2287(4) 0.5006(3) 0.88236(17) 0.0791(10) Uani 1 1 d . . . . .
H27 H 0.1519 0.5406 0.9007 0.095 Uiso 1 1 calc R U . . .
C28 C 0.3539(4) 0.5331(3) 0.88887(17) 0.0825(11) Uani 1 1 d . . . . .
H28 H 0.3752 0.5983 0.9125 0.099 Uiso 1 1 calc R U . . .
C29 C 0.4442(3) 0.4510(3) 0.85374(15) 0.0662(8) Uani 1 1 d . . . . .
H29 H 0.5348 0.4529 0.8499 0.079 Uiso 1 1 calc R U . . .
C30 C 0.2323(5) 0.2211(4) 0.9849(2) 0.0994(13) Uani 1 1 d . . . . .
H30 H 0.1656 0.1772 0.9722 0.119 Uiso 1 1 calc R U . . .
C31 C 0.2159(5) 0.3208(4) 1.02693(18) 0.1007(13) Uani 1 1 d . . . . .
H31 H 0.1365 0.3545 1.0470 0.121 Uiso 1 1 calc R U . . .
C32 C 0.3395(5) 0.3598(4) 1.03309(17) 0.0990(13) Uani 1 1 d . . . . .
H32 H 0.3576 0.4247 1.0579 0.119 Uiso 1 1 calc R U . . .
C33 C 0.4327(5) 0.2840(4) 0.99526(19) 0.0983(13) Uani 1 1 d . . . . .
H33 H 0.5231 0.2898 0.9911 0.118 Uiso 1 1 calc R U . . .
C34 C 0.3668(5) 0.1997(4) 0.96542(18) 0.0957(13) Uani 1 1 d . . . . .
H34 H 0.4051 0.1392 0.9373 0.115 Uiso 1 1 calc R U . . .
C35 C 0.4269(3) 0.2589(2) 0.78795(12) 0.0538(6) Uani 1 1 d . . . . .
H35A H 0.3854 0.1879 0.8114 0.065 Uiso 1 1 calc R U . . .
H35B H 0.5196 0.2526 0.7900 0.065 Uiso 1 1 calc R U . . .
C36 C 0.4794(3) 0.1630(3) 0.67451(14) 0.0627(7) Uani 1 1 d . . . . .
H36A H 0.4606 0.0892 0.7021 0.075 Uiso 1 1 calc R U . . .
H36B H 0.5729 0.1760 0.6688 0.075 Uiso 1 1 calc R U . . .
C37 C 0.4412(3) 0.1513(2) 0.60410(13) 0.0568(7) Uani 1 1 d . . . . .
C38 C 0.4805(4) 0.2330(3) 0.54984(16) 0.0782(9) Uani 1 1 d . . . . .
H38 H 0.5324 0.2964 0.5569 0.094 Uiso 1 1 calc R U . . .
C39 C 0.4444(4) 0.2224(3) 0.48564(17) 0.0869(11) Uani 1 1 d . . . . .
H39 H 0.4716 0.2790 0.4499 0.104 Uiso 1 1 calc R U . . .
C40 C 0.3689(4) 0.1296(3) 0.47319(16) 0.0770(10) Uani 1 1 d . . . . .
C41 C 0.3301(4) 0.0486(3) 0.52706(19) 0.0785(9) Uani 1 1 d . . . . .
H41 H 0.2790 -0.0152 0.5197 0.094 Uiso 1 1 calc R U . . .
C42 C 0.3651(3) 0.0592(3) 0.59227(16) 0.0683(8) Uani 1 1 d . . . . .
H42 H 0.3367 0.0033 0.6282 0.082 Uiso 1 1 calc R U . . .
C43 C 0.3280(5) 0.1165(4) 0.4025(2) 0.1112(15) Uani 1 1 d . . . . .
H43A H 0.2642 0.1772 0.3953 0.167 Uiso 1 1 calc R U . . .
H43B H 0.2907 0.0393 0.4010 0.167 Uiso 1 1 calc R U . . .
H43C H 0.4030 0.1247 0.3663 0.167 Uiso 1 1 calc R U . . .
F1 F 0.9415(3) 0.6461(3) 0.68287(15) 0.1538(13) Uani 1 1 d . . . . .
F2 F 0.8824(4) 0.8341(3) 0.7107(2) 0.1646(13) Uani 1 1 d . . . . .
F3 F 1.0847(2) 0.7710(2) 0.71145(18) 0.1353(11) Uani 1 1 d . . . . .
F4 F 0.9470(3) 0.8088(3) 0.80857(17) 0.1534(13) Uani 1 1 d . . . . .
F5 F 1.0082(3) 0.6175(3) 0.7809(2) 0.1728(15) Uani 1 1 d . . . . .
F6 F 0.8082(2) 0.6797(2) 0.78205(15) 0.1235(9) Uani 1 1 d . . . . .
N1 N 0.4083(2) 0.26393(19) 0.71286(10) 0.0527(5) Uani 1 1 d . . . . .
H1C H 0.3233 0.2603 0.7107 0.063 Uiso 1 1 calc R U . . .
H1D H 0.4378 0.3329 0.6924 0.063 Uiso 1 1 calc R U . . .
O1 O 0.1895(2) 0.3759(2) 0.63659(12) 0.0738(6) Uani 1 1 d . . . . .
O2 O 0.4157(2) 0.51549(19) 0.64603(12) 0.0706(6) Uani 1 1 d . . . . .
O3 O 0.6454(2) 0.41851(19) 0.67412(12) 0.0733(6) Uani 1 1 d . . . . .
O4 O 0.7637(2) 0.28688(18) 0.78068(11) 0.0696(6) Uani 1 1 d . . . . .
O5 O 0.6870(2) 0.0899(2) 0.84501(14) 0.0859(7) Uani 1 1 d . . . . .
O6 O 0.4708(3) -0.0505(3) 0.8252(3) 0.176(2) Uani 1 1 d . . . . .
O7 O 0.2268(3) 0.0375(2) 0.80695(17) 0.1023(9) Uani 1 1 d . . . . .
O8 O 0.1089(2) 0.17986(18) 0.70251(12) 0.0720(6) Uani 1 1 d . . . . .

loop_
_atom_site_aniso_label
_atom_site_aniso_U_11
_atom_site_aniso_U_22
_atom_site_aniso_U_33
_atom_site_aniso_U_23
_atom_site_aniso_U_13
_atom_site_aniso_U_12
Fe1 0.0752(3) 0.0675(3) 0.0412(2) -0.00680(17) -0.01238(18) 0.0082(2)
P1 0.0703(6) 0.0605(5) 0.0922(6) -0.0134(4) -0.0112(5) -0.0043(4)
C1 0.066(2) 0.084(2) 0.112(3) 0.024(2) -0.021(2) 0.0096(18)
C2 0.070(2) 0.0585(19) 0.119(3) 0.0082(19) -0.002(2) 0.0132(16)
C3 0.097(3) 0.0564(17) 0.0699(19) 0.0078(14) -0.0176(18) -0.0042(17)
C4 0.080(2) 0.065(2) 0.103(3) 0.0283(18) -0.034(2) -0.0191(17)
C5 0.064(2) 0.080(2) 0.078(2) 0.0139(17) -0.0094(16) -0.0017(16)
C6 0.0559(17) 0.0629(17) 0.078(2) 0.0137(15) -0.0115(15) -0.0039(14)
C7 0.0518(17) 0.0670(18) 0.0682(18) 0.0050(14) -0.0060(14) 0.0091(14)
C8 0.079(2) 0.079(2) 0.077(2) -0.0042(17) -0.0134(18) 0.0010(18)
C9 0.110(3) 0.123(4) 0.075(2) -0.010(2) -0.018(2) -0.007(3)
C10 0.113(4) 0.155(4) 0.065(2) 0.008(3) -0.020(2) 0.005(3)
C11 0.087(3) 0.118(3) 0.076(2) 0.035(2) -0.002(2) 0.002(2)
C12 0.0536(18) 0.081(2) 0.076(2) 0.0154(17) -0.0068(15) 0.0079(16)
C13 0.072(2) 0.074(2) 0.132(3) 0.039(2) -0.007(2) 0.0086(19)
C14 0.081(3) 0.059(2) 0.194(5) 0.022(3) -0.031(3) 0.0058(19)
C15 0.110(4) 0.057(2) 0.194(5) 0.024(3) -0.048(3) -0.009(2)
C16 0.091(3) 0.076(2) 0.146(4) 0.031(2) -0.046(3) -0.027(2)
C17 0.070(2) 0.078(2) 0.103(3) 0.0071(19) -0.002(2) -0.0095(18)
C18 0.062(2) 0.0623(19) 0.114(3) -0.0057(18) -0.0077(19) -0.0083(16)
C19 0.0592(19) 0.077(2) 0.085(2) -0.0180(18) -0.0189(17) 0.0090(16)
C20 0.082(3) 0.098(3) 0.127(3) -0.037(3) -0.041(3) 0.006(2)
C21 0.106(4) 0.140(5) 0.144(5) -0.059(4) -0.057(4) 0.011(3)
C22 0.102(4) 0.176(5) 0.097(3) -0.040(3) -0.048(3) 0.027(4)
C23 0.080(3) 0.140(4) 0.081(2) -0.003(2) -0.018(2) 0.015(2)
C24 0.0547(19) 0.095(3) 0.078(2) -0.0163(19) -0.0174(16) 0.0133(17)
C25 0.0660(18) 0.0507(14) 0.0396(12) -0.0016(10) -0.0115(12) -0.0025(12)
C26 0.071(2) 0.0708(18) 0.0525(15) -0.0027(13) -0.0203(14) 0.0031(15)
C27 0.102(3) 0.076(2) 0.0607(18) -0.0122(15) -0.0181(18) 0.030(2)
C28 0.130(3) 0.0576(18) 0.0665(19) -0.0155(15) -0.033(2) -0.001(2)
C29 0.080(2) 0.0641(18) 0.0576(16) -0.0060(13) -0.0177(15) -0.0159(15)
C30 0.129(4) 0.100(3) 0.068(2) 0.025(2) -0.018(2) -0.012(3)
C31 0.102(3) 0.137(4) 0.0541(19) 0.006(2) 0.006(2) 0.023(3)
C32 0.132(4) 0.124(3) 0.0467(17) -0.0128(19) -0.031(2) 0.015(3)
C33 0.100(3) 0.137(4) 0.060(2) 0.006(2) -0.026(2) 0.030(3)
C34 0.138(4) 0.089(3) 0.0558(19) 0.0134(18) -0.012(2) 0.031(3)
C35 0.0660(18) 0.0563(15) 0.0402(12) -0.0009(11) -0.0120(12) -0.0016(13)
C36 0.080(2) 0.0569(16) 0.0516(15) -0.0104(12) -0.0132(14) 0.0141(14)
C37 0.0704(19) 0.0534(15) 0.0469(13) -0.0103(11) -0.0095(13) 0.0121(13)
C38 0.114(3) 0.0656(19) 0.0561(17) -0.0046(14) -0.0151(17) -0.0067(18)
C39 0.126(3) 0.080(2) 0.0552(18) 0.0023(16) -0.0181(19) 0.000(2)
C40 0.090(2) 0.090(2) 0.0543(17) -0.0163(16) -0.0202(16) 0.029(2)
C41 0.075(2) 0.082(2) 0.084(2) -0.0245(19) -0.0202(18) 0.0003(18)
C42 0.077(2) 0.0683(19) 0.0586(16) -0.0071(14) -0.0071(15) 0.0023(16)
C43 0.135(4) 0.136(4) 0.073(2) -0.030(2) -0.048(2) 0.027(3)
F1 0.170(3) 0.161(3) 0.125(2) -0.063(2) 0.0163(19) -0.070(2)
F2 0.151(3) 0.131(2) 0.211(4) 0.042(2) -0.045(2) 0.023(2)
F3 0.0893(17) 0.1065(18) 0.197(3) -0.0426(18) 0.0291(17) -0.0280(14)
F4 0.141(2) 0.162(3) 0.155(3) -0.083(2) 0.010(2) -0.054(2)
F5 0.144(3) 0.138(3) 0.235(4) 0.064(3) -0.050(3) 0.023(2)
F6 0.0914(17) 0.1068(17) 0.163(2) -0.0406(16) 0.0197(16) -0.0294(14)
N1 0.0684(15) 0.0482(11) 0.0425(10) -0.0038(9) -0.0122(10) 0.0042(10)
O1 0.0674(14) 0.0735(14) 0.0815(14) 0.0076(11) -0.0183(11) -0.0007(11)
O2 0.0594(13) 0.0638(12) 0.0881(15) -0.0082(11) -0.0106(11) 0.0072(10)
O3 0.0642(14) 0.0636(13) 0.0935(15) 0.0209(11) -0.0228(11) -0.0081(10)
O4 0.0699(14) 0.0620(12) 0.0793(14) 0.0165(10) -0.0241(11) -0.0079(10)
O5 0.0828(16) 0.0696(14) 0.1062(18) 0.0343(13) -0.0277(14) -0.0099(12)
O6 0.081(2) 0.0625(17) 0.396(7) 0.037(3) -0.083(3) -0.0058(16)
O7 0.0720(17) 0.0738(16) 0.157(3) 0.0351(16) -0.0163(16) -0.0110(13)
O8 0.0668(14) 0.0608(12) 0.0908(15) -0.0076(11) -0.0188(11) -0.0051(10)

loop_
_atom_type_symbol
_atom_type_description
_atom_type_scat_dispersion_real
_atom_type_scat_dispersion_imag
_atom_type_scat_source
C C 0.0033 0.0016 'International Tables Vol C Tables 4.2.6.8 and 6.1.1.4'
H H 0.0000 0.0000 'International Tables Vol C Tables 4.2.6.8 and 6.1.1.4'
N N 0.0061 0.0033 'International Tables Vol C Tables 4.2.6.8 and 6.1.1.4'
O O 0.0106 0.0060 'International Tables Vol C Tables 4.2.6.8 and 6.1.1.4'
F F 0.0171 0.0103 'International Tables Vol C Tables 4.2.6.8 and 6.1.1.4'
P P 0.1023 0.0942 'International Tables Vol C Tables 4.2.6.8 and 6.1.1.4'
Fe Fe 0.3463 0.8444 'International Tables Vol C Tables 4.2.6.8 and 6.1.1.4'

loop_
_geom_angle_atom_site_label_1
_geom_angle_atom_site_label_2
_geom_angle_atom_site_label_3
_geom_angle
_geom_angle_site_symmetry_1
_geom_angle_site_symmetry_3
C25 Fe1 C29 41.21(11) . .
C25 Fe1 C34 105.10(13) . .
C29 Fe1 C34 119.62(17) . .
C25 Fe1 C33 121.47(15) . .
C29 Fe1 C33 106.04(17) . .
C34 Fe1 C33 39.88(18) . .
C25 Fe1 C28 68.78(12) . .
C29 Fe1 C28 40.79(14) . .
C34 Fe1 C28 156.3(2) . .
C33 Fe1 C28 122.4(2) . .
C25 Fe1 C32 159.04(17) . .
C29 Fe1 C32 123.69(18) . .
C34 Fe1 C32 67.71(17) . .
C33 Fe1 C32 40.56(17) . .
C28 Fe1 C32 109.42(17) . .
C25 Fe1 C30 120.70(15) . .
C29 Fe1 C30 155.79(17) . .
C34 Fe1 C30 40.41(18) . .
C33 Fe1 C30 67.4(2) . .
C28 Fe1 C30 162.34(19) . .
C32 Fe1 C30 67.43(19) . .
C25 Fe1 C26 41.09(12) . .
C29 Fe1 C26 68.78(13) . .
C34 Fe1 C26 123.31(16) . .
C33 Fe1 C26 158.68(16) . .
C28 Fe1 C26 67.97(13) . .
C32 Fe1 C26 159.22(17) . .
C30 Fe1 C26 108.41(16) . .
C25 Fe1 C27 68.57(12) . .
C29 Fe1 C27 68.00(15) . .
C34 Fe1 C27 161.25(19) . .
C33 Fe1 C27 158.48(19) . .
C28 Fe1 C27 39.72(15) . .
C32 Fe1 C27 124.28(16) . .
C30 Fe1 C27 126.44(19) . .
C26 Fe1 C27 40.53(13) . .
C25 Fe1 C31 157.65(18) . .
C29 Fe1 C31 160.88(18) . .
C34 Fe1 C31 67.87(17) . .
C33 Fe1 C31 67.58(18) . .
C28 Fe1 C31 126.11(18) . .
C32 Fe1 C31 39.89(17) . .
C30 Fe1 C31 40.34(18) . .
C26 Fe1 C31 123.74(17) . .
C27 Fe1 C31 110.92(16) . .
F5 P1 F4 95.3(2) . .
F5 P1 F2 178.9(2) . .
F4 P1 F2 85.6(2) . .
F5 P1 F3 91.2(2) . .
F4 P1 F3 90.56(16) . .
F2 P1 F3 89.52(19) . .
F5 P1 F1 87.2(2) . .
F4 P1 F1 177.3(2) . .
F2 P1 F1 91.9(2) . .
F3 P1 F1 90.30(16) . .
F5 P1 F6 88.46(19) . .
F4 P1 F6 89.28(15) . .
F2 P1 F6 90.84(19) . .
F3 P1 F6 179.6(2) . .
F1 P1 F6 89.88(15) . .
O1 C1 C2 108.8(3) . .
O1 C1 H1A 109.9 . .
C2 C1 H1A 109.9 . .
O1 C1 H1B 109.9 . .
C2 C1 H1B 109.9 . .
H1A C1 H1B 108.3 . .
O2 C2 C1 108.7(3) . .
O2 C2 H2A 110.0 . .
C1 C2 H2A 110.0 . .
O2 C2 H2B 110.0 . .
C1 C2 H2B 110.0 . .
H2A C2 H2B 108.3 . .
O2 C3 C4 108.8(3) . .
O2 C3 H3A 109.9 . .
C4 C3 H3A 109.9 . .
O2 C3 H3B 109.9 . .
C4 C3 H3B 109.9 . .
H3A C3 H3B 108.3 . .
O3 C4 C3 109.2(3) . .
O3 C4 H4A 109.8 . .
C3 C4 H4A 109.8 . .
O3 C4 H4B 109.8 . .
C3 C4 H4B 109.8 . .
H4A C4 H4B 108.3 . .
O3 C5 C6 111.9(3) . .
O3 C5 H5A 109.2 . .
C6 C5 H5A 109.2 . .
O3 C5 H5B 109.2 . .
C6 C5 H5B 109.2 . .
H5A C5 H5B 107.9 . .
O4 C6 C5 107.0(3) . .
O4 C6 H6A 110.3 . .
C5 C6 H6A 110.3 . .
O4 C6 H6B 110.3 . .
C5 C6 H6B 110.3 . .
H6A C6 H6B 108.6 . .
O4 C7 C8 125.3(3) . .
O4 C7 C12 114.7(3) . .
C8 C7 C12 120.0(3) . .
C9 C8 C7 120.7(4) . .
C9 C8 H8 119.6 . .
C7 C8 H8 119.6 . .
C10 C9 C8 120.2(4) . .
C10 C9 H9 119.9 . .
C8 C9 H9 119.9 . .
C9 C10 C11 120.6(4) . .
C9 C10 H10 119.7 . .
C11 C10 H10 119.7 . .
C12 C11 C10 120.1(4) . .
C12 C11 H11 120.0 . .
C10 C11 H11 120.0 . .
O5 C12 C11 125.9(3) . .
O5 C12 C7 115.7(3) . .
C11 C12 C7 118.4(4) . .
O5 C13 C14 108.8(3) . .
O5 C13 H13A 109.9 . .
C14 C13 H13A 109.9 . .
O5 C13 H13B 109.9 . .
C14 C13 H13B 109.9 . .
H13A C13 H13B 108.3 . .
O6 C14 C13 110.2(4) . .
O6 C14 H14A 109.6 . .
C13 C14 H14A 109.6 . .
O6 C14 H14B 109.6 . .
C13 C14 H14B 109.6 . .
H14A C14 H14B 108.1 . .
O6 C15 C16 125.0(4) . .
O6 C15 H15A 106.1 . .
C16 C15 H15A 106.1 . .
O6 C15 H15B 106.1 . .
C16 C15 H15B 106.1 . .
H15A C15 H15B 106.3 . .
O7 C16 C15 117.7(3) . .
O7 C16 H16A 107.9 . .
C15 C16 H16A 107.9 . .
O7 C16 H16B 107.9 . .
C15 C16 H16B 107.9 . .
H16A C16 H16B 107.2 . .
O7 C17 C18 112.2(3) . .
O7 C17 H17A 109.2 . .
C18 C17 H17A 109.2 . .
O7 C17 H17B 109.2 . .
C18 C17 H17B 109.2 . .
H17A C17 H17B 107.9 . .
O8 C18 C17 109.1(3) . .
O8 C18 H18A 109.9 . .
C17 C18 H18A 109.9 . .
O8 C18 H18B 109.9 . .
C17 C18 H18B 109.9 . .
H18A C18 H18B 108.3 . .
O8 C19 C20 124.8(4) . .
O8 C19 C24 115.4(3) . .
C20 C19 C24 119.7(4) . .
C21 C20 C19 119.9(5) . .
C21 C20 H20 120.0 . .
C19 C20 H20 120.0 . .
C22 C21 C20 121.6(5) . .
C22 C21 H21 119.2 . .
C20 C21 H21 119.2 . .
C21 C22 C23 119.7(5) . .
C21 C22 H22 120.1 . .
C23 C22 H22 120.1 . .
C24 C23 C22 119.3(5) . .
C24 C23 H23 120.4 . .
C22 C23 H23 120.4 . .
O1 C24 C19 116.1(3) . .
O1 C24 C23 124.2(4) . .
C19 C24 C23 119.8(4) . .
C29 C25 C26 107.3(3) . .
C29 C25 C35 125.6(3) . .
C26 C25 C35 127.1(3) . .
C29 C25 Fe1 69.48(15) . .
C26 C25 Fe1 70.03(15) . .
C35 C25 Fe1 123.02(18) . .
C27 C26 C25 107.6(3) . .
C27 C26 Fe1 69.92(18) . .
C25 C26 Fe1 68.88(15) . .
C27 C26 H26 126.2 . .
C25 C26 H26 126.2 . .
Fe1 C26 H26 126.5 . .
C28 C27 C26 108.8(3) . .
C28 C27 Fe1 69.7(2) . .
C26 C27 Fe1 69.55(17) . .
C28 C27 H27 125.6 . .
C26 C27 H27 125.6 . .
Fe1 C27 H27 126.7 . .
C27 C28 C29 108.8(3) . .
C27 C28 Fe1 70.6(2) . .
C29 C28 Fe1 69.35(18) . .
C27 C28 H28 125.6 . .
C29 C28 H28 125.6 . .
Fe1 C28 H28 126.0 . .
C28 C29 C25 107.6(3) . .
C28 C29 Fe1 69.9(2) . .
C25 C29 Fe1 69.32(16) . .
C28 C29 H29 126.2 . .
C25 C29 H29 126.2 . .
Fe1 C29 H29 126.2 . .
C34 C30 C31 108.0(4) . .
C34 C30 Fe1 69.5(2) . .
C31 C30 Fe1 70.2(2) . .
C34 C30 H30 126.0 . .
C31 C30 H30 126.0 . .
Fe1 C30 H30 125.9 . .
C32 C31 C30 107.7(4) . .
C32 C31 Fe1 69.7(2) . .
C30 C31 Fe1 69.5(2) . .
C32 C31 H31 126.2 . .
C30 C31 H31 126.2 . .
Fe1 C31 H31 126.3 . .
C31 C32 C33 108.1(4) . .
C31 C32 Fe1 70.4(2) . .
C33 C32 Fe1 69.61(19) . .
C31 C32 H32 126.0 . .
C33 C32 H32 126.0 . .
Fe1 C32 H32 125.6 . .
C34 C33 C32 108.2(4) . .
C34 C33 Fe1 69.9(2) . .
C32 C33 Fe1 69.8(2) . .
C34 C33 H33 125.9 . .
C32 C33 H33 125.9 . .
Fe1 C33 H33 125.9 . .
C33 C34 C30 108.0(4) . .
C33 C34 Fe1 70.2(2) . .
C30 C34 Fe1 70.1(2) . .
C33 C34 H34 126.0 . .
C30 C34 H34 126.0 . .
Fe1 C34 H34 125.3 . .
C25 C35 N1 112.4(2) . .
C25 C35 H35A 109.1 . .
N1 C35 H35A 109.1 . .
C25 C35 H35B 109.1 . .
N1 C35 H35B 109.1 . .
H35A C35 H35B 107.8 . .
N1 C36 C37 112.0(2) . .
N1 C36 H36A 109.2 . .
C37 C36 H36A 109.2 . .
N1 C36 H36B 109.2 . .
C37 C36 H36B 109.2 . .
H36A C36 H36B 107.9 . .
C42 C37 C38 118.3(3) . .
C42 C37 C36 120.5(3) . .
C38 C37 C36 121.2(3) . .
C39 C38 C37 121.0(3) . .
C39 C38 H38 119.5 . .
C37 C38 H38 119.5 . .
C38 C39 C40 121.1(3) . .
C38 C39 H39 119.5 . .
C40 C39 H39 119.5 . .
C41 C40 C39 117.8(3) . .
C41 C40 C43 120.4(4) . .
C39 C40 C43 121.8(4) . .
C40 C41 C42 121.5(3) . .
C40 C41 H41 119.3 . .
C42 C41 H41 119.3 . .
C37 C42 C41 120.3(3) . .
C37 C42 H42 119.9 . .
C41 C42 H42 119.9 . .
C40 C43 H43A 109.5 . .
C40 C43 H43B 109.5 . .
H43A C43 H43B 109.5 . .
C40 C43 H43C 109.5 . .
H43A C43 H43C 109.5 . .
H43B C43 H43C 109.5 . .
C36 N1 C35 111.0(2) . .
C36 N1 H1C 109.4 . .
C35 N1 H1C 109.4 . .
C36 N1 H1D 109.4 . .
C35 N1 H1D 109.4 . .
H1C N1 H1D 108.0 . .
C24 O1 C1 117.1(3) . .
C3 O2 C2 112.7(3) . .
C4 O3 C5 112.5(2) . .
C7 O4 C6 117.1(2) . .
C12 O5 C13 118.2(3) . .
C15 O6 C14 122.7(4) . .
C16 O7 C17 116.6(3) . .
C19 O8 C18 116.1(3) . .

loop_
_geom_bond_atom_site_label_1
_geom_bond_atom_site_label_2
_geom_bond_distance
_geom_bond_site_symmetry_2
Fe1 C25 2.021(2) .
Fe1 C29 2.023(3) .
Fe1 C34 2.024(4) .
Fe1 C33 2.028(4) .
Fe1 C28 2.030(3) .
Fe1 C32 2.031(3) .
Fe1 C30 2.032(4) .
Fe1 C26 2.036(3) .
Fe1 C27 2.041(3) .
Fe1 C31 2.041(4) .
P1 F5 1.535(3) .
P1 F4 1.558(3) .
P1 F2 1.562(3) .
P1 F3 1.563(3) .
P1 F1 1.563(3) .
P1 F6 1.573(2) .
C1 O1 1.423(4) .
C1 C2 1.474(5) .
C1 H1A 0.9700 .
C1 H1B 0.9700 .
C2 O2 1.422(4) .
C2 H2A 0.9700 .
C2 H2B 0.9700 .
C3 O2 1.406(4) .
C3 C4 1.479(5) .
C3 H3A 0.9700 .
C3 H3B 0.9700 .
C4 O3 1.422(4) .
C4 H4A 0.9700 .
C4 H4B 0.9700 .
C5 O3 1.423(4) .
C5 C6 1.488(4) .
C5 H5A 0.9700 .
C5 H5B 0.9700 .
C6 O4 1.423(3) .
C6 H6A 0.9700 .
C6 H6B 0.9700 .
C7 O4 1.361(4) .
C7 C8 1.374(5) .
C7 C12 1.399(4) .
C8 C9 1.369(5) .
C8 H8 0.9300 .
C9 C10 1.348(6) .
C9 H9 0.9300 .
C10 C11 1.391(6) .
C10 H10 0.9300 .
C11 C12 1.387(5) .
C11 H11 0.9300 .
C12 O5 1.369(4) .
C13 O5 1.422(4) .
C13 C14 1.461(6) .
C13 H13A 0.9700 .
C13 H13B 0.9700 .
C14 O6 1.401(5) .
C14 H14A 0.9700 .
C14 H14B 0.9700 .
C15 O6 1.221(5) .
C15 C16 1.403(6) .
C15 H15A 0.9700 .
C15 H15B 0.9700 .
C16 O7 1.353(4) .
C16 H16A 0.9700 .
C16 H16B 0.9700 .
C17 O7 1.416(4) .
C17 C18 1.473(5) .
C17 H17A 0.9700 .
C17 H17B 0.9700 .
C18 O8 1.440(4) .
C18 H18A 0.9700 .
C18 H18B 0.9700 .
C19 O8 1.365(4) .
C19 C20 1.381(5) .
C19 C24 1.386(5) .
C20 C21 1.364(7) .
C20 H20 0.9300 .
C21 C22 1.354(7) .
C21 H21 0.9300 .
C22 C23 1.397(7) .
C22 H22 0.9300 .
C23 C24 1.391(5) .
C23 H23 0.9300 .
C24 O1 1.371(4) .
C25 C29 1.423(4) .
C25 C26 1.424(4) .
C25 C35 1.478(4) .
C26 C27 1.412(4) .
C26 H26 0.9300 .
C27 C28 1.383(5) .
C27 H27 0.9300 .
C28 C29 1.412(5) .
C28 H28 0.9300 .
C29 H29 0.9300 .
C30 C34 1.401(6) .
C30 C31 1.404(6) .
C30 H30 0.9300 .
C31 C32 1.389(6) .
C31 H31 0.9300 .
C32 C33 1.407(6) .
C32 H32 0.9300 .
C33 C34 1.382(6) .
C33 H33 0.9300 .
C34 H34 0.9300 .
C35 N1 1.498(3) .
C35 H35A 0.9700 .
C35 H35B 0.9700 .
C36 N1 1.496(3) .
C36 C37 1.496(4) .
C36 H36A 0.9700 .
C36 H36B 0.9700 .
C37 C42 1.364(4) .
C37 C38 1.377(4) .
C38 C39 1.369(4) .
C38 H38 0.9300 .
C39 C40 1.369(5) .
C39 H39 0.9300 .
C40 C41 1.367(5) .
C40 C43 1.516(4) .
C41 C42 1.383(4) .
C41 H41 0.9300 .
C42 H42 0.9300 .
C43 H43A 0.9600 .
C43 H43B 0.9600 .
C43 H43C 0.9600 .
N1 H1C 0.8900 .
N1 H1D 0.8900 .
